data_4119988
loop_
_publ_author_name
'Alexander G. Tskhovrebov'
'Basile Vuichoud'
'Euro Solari'
'Rosario Scopelliti'
'Kay Severin'

_publ_section_title
;
 Adducts of Nitrous Oxide and N-Heterocyclic Carbenes: Syntheses,
 Structures, and Reactivity
;
_journal_name_full 'Journal of the American Chemical Society'
_journal_page_first 9486
_journal_page_last 9492
_journal_paper_doi 10.1021/ja4030287
_journal_volume 135
_journal_year 2013
_chemical_formula_moiety 'C33 H24 F10 N4 O Zn'
_chemical_formula_sum 'C33 H24 F10 N4 O Zn'
_chemical_formula_weight 747.93
_space_group_IT_number 14
_symmetry_cell_setting monoclinic
_symmetry_space_group_name_Hall '-P 2yn'
_symmetry_space_group_name_H-M 'P 1 21/n 1'
_atom_sites_solution_hydrogens geom
_atom_sites_solution_primary direct
_atom_sites_solution_secondary difmap
_audit_creation_method SHELXL-97
_audit_update_record
;
2013-02-01 # Formatted by publCIF
;
_cell_angle_alpha 90.00
_cell_angle_beta 95.422(5)
_cell_angle_gamma 90.00
_cell_formula_units_Z 4
_cell_length_a 7.8121(5)
_cell_length_b 19.5434(10)
_cell_length_c 21.1329(11)
_cell_measurement_reflns_used 5346
_cell_measurement_temperature 293(2)
_cell_measurement_theta_max 73.2385
_cell_measurement_theta_min 3.0838
_cell_volume 3212.0(3)
_computing_cell_refinement
; 
CrysAlisPro, Agilent Technologies, 
Version 1.171.35.21 (release 20-01-2012 CrysAlis171 .NET) 
(compiled Jan 23 2012,18:06:46) 
;
_computing_data_collection
; 
CrysAlisPro, Agilent Technologies, 
Version 1.171.35.21 (release 20-01-2012 CrysAlis171 .NET) 
(compiled Jan 23 2012,18:06:46) 
;
_computing_data_reduction
; 
CrysAlisPro, Agilent Technologies, 
Version 1.171.35.21 (release 20-01-2012 CrysAlis171 .NET) 
(compiled Jan 23 2012,18:06:46) 
;
_computing_molecular_graphics 'Bruker SHELXTL'
_computing_publication_material 'Bruker SHELXTL'
_computing_structure_refinement 'SHELXL-97 (Sheldrick, 1997)'
_computing_structure_solution 'SHELXS-97 (Sheldrick, 1990)'
_diffrn_ambient_temperature 293(2)
_diffrn_detector_area_resol_mean 10.2665
_diffrn_measured_fraction_theta_full 0.997
_diffrn_measured_fraction_theta_max 0.967
_diffrn_measurement_device_type 'SuperNova, Dual, Cu at zero, Atlas'
_diffrn_measurement_method '\w scans'
_diffrn_radiation_monochromator mirror
_diffrn_radiation_source 'SuperNova (Cu) x-ray Source'
_diffrn_radiation_type 'Cu K\a'
_diffrn_radiation_wavelength 1.54178
_diffrn_reflns_av_R_equivalents 0.0169
_diffrn_reflns_av_sigmaI/netI 0.0208
_diffrn_reflns_limit_h_max 9
_diffrn_reflns_limit_h_min -9
_diffrn_reflns_limit_k_max 16
_diffrn_reflns_limit_k_min -24
_diffrn_reflns_limit_l_max 26
_diffrn_reflns_limit_l_min -24
_diffrn_reflns_number 12206
_diffrn_reflns_theta_full 66.50
_diffrn_reflns_theta_max 73.39
_diffrn_reflns_theta_min 3.09
_exptl_absorpt_coefficient_mu 1.899
_exptl_absorpt_correction_T_max 1.00000
_exptl_absorpt_correction_T_min 0.55865
_exptl_absorpt_correction_type multi-scan
_exptl_absorpt_process_details
; 
CrysAlisPro, Agilent Technologies, 
Version 1.171.35.21 (release 20-01-2012 CrysAlis171 .NET) 
(compiled Jan 23 2012,18:06:46) 
empirical absorption correction using spherical harmonics, 
 implemented in SCALE3 ABSPACK scaling algorithm. 
;
_exptl_crystal_colour colourless
_exptl_crystal_density_diffrn 1.547
_exptl_crystal_description plate
_exptl_crystal_F_000 1512
_exptl_crystal_size_max 0.68
_exptl_crystal_size_mid 0.40
_exptl_crystal_size_min 0.16
_refine_diff_density_max 0.383
_refine_diff_density_min -0.541
_refine_diff_density_rms 0.048
_refine_ls_extinction_method none
_refine_ls_goodness_of_fit_ref 1.042
_refine_ls_hydrogen_treatment constr
_refine_ls_matrix_type full
_refine_ls_number_parameters 442
_refine_ls_number_reflns 6257
_refine_ls_number_restraints 0
_refine_ls_restrained_S_all 1.042
_refine_ls_R_factor_all 0.0515
_refine_ls_R_factor_gt 0.0433
_refine_ls_shift/su_max 0.001
_refine_ls_shift/su_mean 0.000
_refine_ls_structure_factor_coef Fsqd
_refine_ls_weighting_details 'calc w=1/[\s^2^(Fo^2^)+(0.0698P)^2^+0.8311P] where P=(Fo^2^+2Fc^2^)/3'
_refine_ls_weighting_scheme calc
_refine_ls_wR_factor_gt 0.1188
_refine_ls_wR_factor_ref 0.1271
_reflns_number_gt 5251
_reflns_number_total 6257
_reflns_threshold_expression >2sigma(I)
_cod_data_source_file ja4030287_si_016.cif
_cod_data_source_block al421b
_cod_original_sg_symbol_H-M 'P 21/n'
_cod_database_code 4119988

loop_
_symmetry_equiv_pos_as_xyz
'x, y, z'
'-x+1/2, y+1/2, -z+1/2'
'-x, -y, -z'
'x-1/2, -y-1/2, z-1/2'

loop_
_atom_site_label
_atom_site_type_symbol
_atom_site_fract_x
_atom_site_fract_y
_atom_site_fract_z
_atom_site_U_iso_or_equiv
_atom_site_adp_type
_atom_site_occupancy
_atom_site_symmetry_multiplicity
_atom_site_calc_flag
_atom_site_refinement_flags
Zn1 Zn 0.43189(5) 0.207950(15) 0.473776(14) 0.05977(13) Uani 1 1 d .
F1 F 0.4686(4) 0.28310(9) 0.60623(9) 0.1135(8) Uani 1 1 d .
F2 F 0.3783(4) 0.24612(15) 0.72018(10) 0.1386(10) Uani 1 1 d .
F3 F 0.2289(3) 0.12431(15) 0.73660(9) 0.1314(9) Uani 1 1 d .
F4 F 0.1765(3) 0.03616(12) 0.63759(11) 0.1137(7) Uani 1 1 d .
F5 F 0.2617(3) 0.07271(10) 0.52307(10) 0.0962(6) Uani 1 1 d .
F6 F 0.4727(3) 0.05403(8) 0.42701(9) 0.0960(6) Uani 1 1 d .
F7 F 0.4676(3) 0.00105(9) 0.31055(11) 0.1118(7) Uani 1 1 d .
F8 F 0.4645(3) 0.08370(12) 0.20770(9) 0.1047(6) Uani 1 1 d .
F9 F 0.4717(4) 0.22234(12) 0.22388(9) 0.1146(8) Uani 1 1 d .
F10 F 0.4781(3) 0.27591(8) 0.34000(8) 0.0909(6) Uani 1 1 d .
O1 O 0.54558(19) 0.30865(8) 0.47855(8) 0.0569(4) Uani 1 1 d .
N1 N 0.1153(2) 0.39806(9) 0.39268(8) 0.0505(4) Uani 1 1 d .
N2 N -0.0209(2) 0.31379(10) 0.43224(8) 0.0499(4) Uani 1 1 d .
N3 N 0.2802(2) 0.30590(8) 0.45003(8) 0.0441(3) Uani 1 1 d .
N4 N 0.4149(2) 0.34470(9) 0.46139(8) 0.0500(4) Uani 1 1 d .
C1 C 0.1353(2) 0.33965(10) 0.42655(9) 0.0436(4) Uani 1 1 d .
C2 C -0.0588(3) 0.40825(14) 0.37694(12) 0.0646(6) Uani 1 1 d .
H2 H -0.1084 0.4446 0.3535 0.077 Uiso 1 1 calc R
C3 C -0.1432(3) 0.35635(14) 0.40150(12) 0.0638(6) Uani 1 1 d .
H3 H -0.2617 0.3502 0.3984 0.077 Uiso 1 1 calc R
C4 C 0.2468(3) 0.44100(11) 0.36944(10) 0.0497(5) Uani 1 1 d .
C5 C 0.2926(3) 0.42915(12) 0.30866(11) 0.0576(5) Uani 1 1 d .
C6 C 0.4133(4) 0.47348(15) 0.28682(13) 0.0711(7) Uani 1 1 d .
H6 H 0.4482 0.4666 0.2464 0.085 Uiso 1 1 calc R
C7 C 0.4829(4) 0.52704(15) 0.32278(15) 0.0739(7) Uani 1 1 d .
C8 C 0.4304(3) 0.53705(13) 0.38267(13) 0.0666(6) Uani 1 1 d .
H8 H 0.4757 0.5736 0.4070 0.080 Uiso 1 1 calc R
C9 C 0.3127(3) 0.49449(11) 0.40759(11) 0.0546(5) Uani 1 1 d .
C10 C 0.2142(4) 0.37321(15) 0.26698(13) 0.0777(7) Uani 1 1 d .
H10A H 0.1906 0.3344 0.2927 0.117 Uiso 1 1 calc R
H10B H 0.2928 0.3601 0.2369 0.117 Uiso 1 1 calc R
H10C H 0.1090 0.3892 0.2447 0.117 Uiso 1 1 calc R
C11 C 0.6112(6) 0.5747(2) 0.2964(2) 0.1220(15) Uani 1 1 d .
H11A H 0.6639 0.5521 0.2629 0.183 Uiso 1 1 calc R
H11B H 0.6979 0.5872 0.3296 0.183 Uiso 1 1 calc R
H11C H 0.5530 0.6152 0.2800 0.183 Uiso 1 1 calc R
C12 C 0.2583(4) 0.50546(14) 0.47329(12) 0.0704(7) Uani 1 1 d .
H12A H 0.3121 0.5461 0.4914 0.106 Uiso 1 1 calc R
H12B H 0.2924 0.4668 0.4995 0.106 Uiso 1 1 calc R
H12C H 0.1356 0.5105 0.4709 0.106 Uiso 1 1 calc R
C13 C -0.0566(2) 0.25226(11) 0.46678(9) 0.0475(4) Uani 1 1 d .
C14 C -0.0773(3) 0.25816(11) 0.53129(10) 0.0519(5) Uani 1 1 d .
C15 C -0.1247(3) 0.19934(13) 0.56214(11) 0.0605(6) Uani 1 1 d .
H15 H -0.1393 0.2018 0.6052 0.073 Uiso 1 1 calc R
C16 C -0.1506(3) 0.13798(13) 0.53169(13) 0.0640(6) Uani 1 1 d .
C17 C -0.1235(4) 0.13415(14) 0.46831(13) 0.0691(6) Uani 1 1 d .
H17 H -0.1370 0.0922 0.4477 0.083 Uiso 1 1 calc R
C18 C -0.0766(3) 0.19079(13) 0.43417(11) 0.0584(5) Uani 1 1 d .
C19 C -0.0502(5) 0.32416(14) 0.56638(13) 0.0775(8) Uani 1 1 d .
H19A H 0.0575 0.3438 0.5574 0.116 Uiso 1 1 calc R
H19B H -0.0486 0.3159 0.6112 0.116 Uiso 1 1 calc R
H19C H -0.1419 0.3552 0.5531 0.116 Uiso 1 1 calc R
C20 C -0.2083(5) 0.07541(17) 0.56596(18) 0.0955(10) Uani 1 1 d .
H20A H -0.2517 0.0890 0.6050 0.143 Uiso 1 1 calc R
H20B H -0.1125 0.0450 0.5750 0.143 Uiso 1 1 calc R
H20C H -0.2973 0.0524 0.5396 0.143 Uiso 1 1 calc R
C21 C -0.0499(5) 0.1851(2) 0.36461(14) 0.0896(9) Uani 1 1 d .
H21A H -0.1401 0.2091 0.3398 0.134 Uiso 1 1 calc R
H21B H -0.0516 0.1378 0.3524 0.134 Uiso 1 1 calc R
H21C H 0.0591 0.2048 0.3573 0.134 Uiso 1 1 calc R
C22 C 0.3721(3) 0.17962(13) 0.55939(11) 0.0603(5) Uani 1 1 d .
C23 C 0.3955(4) 0.22079(14) 0.61128(13) 0.0738(7) Uani 1 1 d .
C24 C 0.3489(5) 0.20362(18) 0.67080(14) 0.0875(9) Uani 1 1 d .
C25 C 0.2746(4) 0.1417(2) 0.67873(14) 0.0859(9) Uani 1 1 d .
C26 C 0.2476(4) 0.09845(17) 0.62919(15) 0.0790(8) Uani 1 1 d .
C27 C 0.2957(3) 0.11778(14) 0.57075(13) 0.0671(6) Uani 1 1 d .
C28 C 0.4646(3) 0.16720(12) 0.38917(11) 0.0581(5) Uani 1 1 d .
C29 C 0.4661(4) 0.09803(13) 0.37759(13) 0.0659(6) Uani 1 1 d .
C30 C 0.4670(4) 0.06926(15) 0.31815(16) 0.0756(7) Uani 1 1 d .
C31 C 0.4657(4) 0.11105(17) 0.26660(13) 0.0751(7) Uani 1 1 d .
C32 C 0.4695(4) 0.18027(17) 0.27467(13) 0.0759(7) Uani 1 1 d .
C33 C 0.4713(4) 0.20643(13) 0.33534(12) 0.0649(6) Uani 1 1 d .

loop_
_atom_site_aniso_label
_atom_site_aniso_U_11
_atom_site_aniso_U_22
_atom_site_aniso_U_33
_atom_site_aniso_U_23
_atom_site_aniso_U_13
_atom_site_aniso_U_12
Zn1 0.0825(2) 0.04808(19) 0.04988(18) 0.00649(12) 0.01247(15) -0.00019(14)
F1 0.202(3) 0.0704(11) 0.0727(11) -0.0097(8) 0.0379(13) -0.0330(13)
F2 0.223(3) 0.138(2) 0.0582(10) -0.0145(12) 0.0304(14) -0.030(2)
F3 0.147(2) 0.182(3) 0.0682(11) 0.0495(14) 0.0249(12) -0.0252(18)
F4 0.1130(15) 0.1106(15) 0.1181(16) 0.0445(13) 0.0134(12) -0.0357(12)
F5 0.1150(14) 0.0797(11) 0.0953(12) -0.0038(10) 0.0169(11) -0.0276(10)
F6 0.1436(17) 0.0546(8) 0.0905(12) 0.0117(8) 0.0148(11) -0.0035(9)
F7 0.1453(19) 0.0652(10) 0.1224(16) -0.0300(11) -0.0006(14) -0.0020(11)
F8 0.1168(15) 0.1232(16) 0.0744(11) -0.0374(11) 0.0104(10) 0.0018(12)
F9 0.183(2) 0.1101(15) 0.0538(9) 0.0080(9) 0.0279(11) 0.0071(15)
F10 0.1530(18) 0.0595(8) 0.0639(9) 0.0098(7) 0.0288(10) 0.0046(10)
O1 0.0462(8) 0.0590(9) 0.0649(9) 0.0120(7) 0.0023(6) -0.0026(7)
N1 0.0484(9) 0.0515(9) 0.0522(9) 0.0147(8) 0.0085(7) 0.0000(7)
N2 0.0455(9) 0.0584(10) 0.0461(9) 0.0128(8) 0.0064(7) -0.0033(7)
N3 0.0444(8) 0.0437(8) 0.0447(8) 0.0057(6) 0.0074(6) -0.0017(7)
N4 0.0481(9) 0.0476(9) 0.0543(9) 0.0082(7) 0.0050(7) -0.0044(7)
C1 0.0441(9) 0.0481(10) 0.0395(9) 0.0058(8) 0.0083(7) -0.0017(8)
C2 0.0524(12) 0.0715(15) 0.0699(14) 0.0288(12) 0.0064(10) 0.0072(11)
C3 0.0437(11) 0.0799(16) 0.0677(14) 0.0254(12) 0.0044(10) 0.0019(10)
C4 0.0517(11) 0.0461(10) 0.0528(11) 0.0142(9) 0.0132(9) 0.0031(8)
C5 0.0662(13) 0.0548(12) 0.0534(11) 0.0107(9) 0.0140(10) 0.0045(10)
C6 0.0825(17) 0.0743(16) 0.0610(14) 0.0167(12) 0.0302(12) 0.0025(13)
C7 0.0734(16) 0.0669(15) 0.0850(18) 0.0201(14) 0.0260(14) -0.0088(13)
C8 0.0715(15) 0.0515(12) 0.0776(16) 0.0082(11) 0.0115(12) -0.0077(11)
C9 0.0602(12) 0.0475(11) 0.0573(12) 0.0082(9) 0.0113(10) 0.0035(9)
C10 0.100(2) 0.0724(16) 0.0606(14) 0.0020(13) 0.0072(13) -0.0020(15)
C11 0.125(3) 0.113(3) 0.135(3) 0.023(3) 0.054(3) -0.046(3)
C12 0.0892(18) 0.0622(14) 0.0619(14) -0.0027(11) 0.0181(13) 0.0059(13)
C13 0.0417(9) 0.0541(11) 0.0470(10) 0.0109(8) 0.0055(8) -0.0053(8)
C14 0.0551(11) 0.0526(11) 0.0487(10) 0.0086(9) 0.0094(9) 0.0007(9)
C15 0.0645(13) 0.0681(14) 0.0503(11) 0.0154(10) 0.0130(10) -0.0015(11)
C16 0.0602(13) 0.0583(13) 0.0730(15) 0.0182(11) 0.0039(11) -0.0099(10)
C17 0.0713(15) 0.0567(14) 0.0777(16) -0.0037(12) -0.0010(12) -0.0141(12)
C18 0.0571(12) 0.0663(13) 0.0513(12) -0.0005(10) 0.0028(9) -0.0097(10)
C19 0.114(2) 0.0624(15) 0.0579(14) 0.0003(11) 0.0160(14) -0.0005(15)
C20 0.098(2) 0.0744(19) 0.113(3) 0.0363(18) 0.0033(19) -0.0212(17)
C21 0.109(2) 0.103(2) 0.0577(15) -0.0164(15) 0.0137(15) -0.015(2)
C22 0.0709(14) 0.0572(13) 0.0532(12) 0.0114(10) 0.0078(10) 0.0081(11)
C23 0.101(2) 0.0648(15) 0.0569(14) 0.0097(11) 0.0137(13) 0.0001(14)
C24 0.114(2) 0.099(2) 0.0501(14) 0.0071(14) 0.0096(15) -0.0014(19)
C25 0.0861(19) 0.112(3) 0.0604(15) 0.0340(17) 0.0102(14) -0.0031(17)
C26 0.0692(16) 0.087(2) 0.0807(18) 0.0361(16) 0.0056(13) -0.0046(14)
C27 0.0669(14) 0.0667(15) 0.0678(14) 0.0142(12) 0.0068(11) 0.0011(12)
C28 0.0649(13) 0.0543(12) 0.0557(12) 0.0027(10) 0.0086(10) 0.0035(10)
C29 0.0719(15) 0.0565(13) 0.0692(14) 0.0030(11) 0.0058(12) -0.0008(11)
C30 0.0731(16) 0.0617(15) 0.091(2) -0.0209(14) 0.0026(14) -0.0008(12)
C31 0.0733(16) 0.090(2) 0.0620(14) -0.0202(14) 0.0061(12) 0.0009(14)
C32 0.0908(19) 0.0839(18) 0.0546(13) -0.0010(13) 0.0154(13) 0.0062(15)
C33 0.0785(16) 0.0607(14) 0.0571(13) -0.0004(10) 0.0140(11) 0.0042(11)

loop_
_atom_type_symbol
_atom_type_description
_atom_type_scat_dispersion_real
_atom_type_scat_dispersion_imag
_atom_type_scat_source
C C 0.0181 0.0091 'International Tables Vol C Tables 4.2.6.8 and 6.1.1.4'
H H 0.0000 0.0000 'International Tables Vol C Tables 4.2.6.8 and 6.1.1.4'
N N 0.0311 0.0180 'International Tables Vol C Tables 4.2.6.8 and 6.1.1.4'
O O 0.0492 0.0322 'International Tables Vol C Tables 4.2.6.8 and 6.1.1.4'
F F 0.0727 0.0534 'International Tables Vol C Tables 4.2.6.8 and 6.1.1.4'
Zn Zn -1.5491 0.6778 'International Tables Vol C Tables 4.2.6.8 and 6.1.1.4'

loop_
_geom_angle_atom_site_label_1
_geom_angle_atom_site_label_2
_geom_angle_atom_site_label_3
_geom_angle
C22 Zn1 C28 139.88(11)
C22 Zn1 O1 110.02(9)
C28 Zn1 O1 108.60(8)
C22 Zn1 N3 105.77(8)
C28 Zn1 N3 104.21(8)
O1 Zn1 N3 56.50(6)
N4 O1 Zn1 100.21(12)
C1 N1 C2 108.16(17)
C1 N1 C4 128.32(17)
C2 N1 C4 123.22(17)
C1 N2 C3 109.05(18)
C1 N2 C13 125.48(17)
C3 N2 C13 125.44(17)
N4 N3 C1 114.50(17)
N4 N3 Zn1 93.09(12)
C1 N3 Zn1 151.95(14)
O1 N4 N3 110.19(17)
N2 C1 N1 107.85(17)
N2 C1 N3 121.20(17)
N1 C1 N3 130.85(17)
C3 C2 N1 107.8(2)
C3 C2 H2 126.1
N1 C2 H2 126.1
C2 C3 N2 107.1(2)
C2 C3 H3 126.4
N2 C3 H3 126.4
C5 C4 C9 123.4(2)
C5 C4 N1 118.1(2)
C9 C4 N1 118.39(19)
C4 C5 C6 116.5(2)
C4 C5 C10 122.7(2)
C6 C5 C10 120.8(2)
C7 C6 C5 122.4(2)
C7 C6 H6 118.8
C5 C6 H6 118.8
C6 C7 C8 118.6(2)
C6 C7 C11 120.4(3)
C8 C7 C11 121.0(3)
C9 C8 C7 122.0(3)
C9 C8 H8 119.0
C7 C8 H8 119.0
C8 C9 C4 117.1(2)
C8 C9 C12 121.5(2)
C4 C9 C12 121.4(2)
C5 C10 H10A 109.5
C5 C10 H10B 109.5
H10A C10 H10B 109.5
C5 C10 H10C 109.5
H10A C10 H10C 109.5
H10B C10 H10C 109.5
C7 C11 H11A 109.5
C7 C11 H11B 109.5
H11A C11 H11B 109.5
C7 C11 H11C 109.5
H11A C11 H11C 109.5
H11B C11 H11C 109.5
C9 C12 H12A 109.5
C9 C12 H12B 109.5
H12A C12 H12B 109.5
C9 C12 H12C 109.5
H12A C12 H12C 109.5
H12B C12 H12C 109.5
C18 C13 C14 122.7(2)
C18 C13 N2 119.16(19)
C14 C13 N2 118.1(2)
C15 C14 C13 116.8(2)
C15 C14 C19 120.9(2)
C13 C14 C19 122.2(2)
C16 C15 C14 122.6(2)
C16 C15 H15 118.7
C14 C15 H15 118.7
C15 C16 C17 118.4(2)
C15 C16 C20 121.5(3)
C17 C16 C20 120.1(3)
C16 C17 C18 122.3(2)
C16 C17 H17 118.9
C18 C17 H17 118.9
C13 C18 C17 117.1(2)
C13 C18 C21 121.9(2)
C17 C18 C21 121.0(3)
C14 C19 H19A 109.5
C14 C19 H19B 109.5
H19A C19 H19B 109.5
C14 C19 H19C 109.5
H19A C19 H19C 109.5
H19B C19 H19C 109.5
C16 C20 H20A 109.5
C16 C20 H20B 109.5
H20A C20 H20B 109.5
C16 C20 H20C 109.5
H20A C20 H20C 109.5
H20B C20 H20C 109.5
C18 C21 H21A 109.5
C18 C21 H21B 109.5
H21A C21 H21B 109.5
C18 C21 H21C 109.5
H21A C21 H21C 109.5
H21B C21 H21C 109.5
C23 C22 C27 113.9(2)
C23 C22 Zn1 123.0(2)
C27 C22 Zn1 123.0(2)
F1 C23 C22 119.7(2)
F1 C23 C24 116.0(3)
C22 C23 C24 124.3(3)
F2 C24 C25 120.1(3)
F2 C24 C23 121.2(3)
C25 C24 C23 118.7(3)
C26 C25 F3 120.7(3)
C26 C25 C24 120.0(3)
F3 C25 C24 119.2(3)
C25 C26 F4 119.9(3)
C25 C26 C27 119.3(3)
F4 C26 C27 120.9(3)
F5 C27 C26 116.1(3)
F5 C27 C22 120.1(2)
C26 C27 C22 123.8(3)
C29 C28 C33 113.5(2)
C29 C28 Zn1 123.80(19)
C33 C28 Zn1 122.41(18)
F6 C29 C28 119.3(2)
F6 C29 C30 116.3(2)
C28 C29 C30 124.4(3)
F7 C30 C31 120.0(3)
F7 C30 C29 121.0(3)
C31 C30 C29 119.0(3)
F8 C31 C30 119.9(3)
F8 C31 C32 120.3(3)
C30 C31 C32 119.8(3)
F9 C32 C31 120.4(3)
F9 C32 C33 120.8(3)
C31 C32 C33 118.8(3)
F10 C33 C28 120.0(2)
F10 C33 C32 115.7(2)
C28 C33 C32 124.3(3)

loop_
_geom_bond_atom_site_label_1
_geom_bond_atom_site_label_2
_geom_bond_distance
Zn1 C22 1.989(2)
Zn1 C28 1.996(2)
Zn1 O1 2.1577(16)
Zn1 N3 2.2822(17)
F1 C23 1.353(3)
F2 C24 1.337(4)
F3 C25 1.349(3)
F4 C26 1.356(4)
F5 C27 1.346(3)
F6 C29 1.350(3)
F7 C30 1.343(3)
F8 C31 1.354(3)
F9 C32 1.353(3)
F10 C33 1.362(3)
O1 N4 1.265(2)
N1 C1 1.349(3)
N1 C2 1.383(3)
N1 C4 1.448(3)
N2 C1 1.337(3)
N2 C3 1.381(3)
N2 C13 1.447(3)
N3 N4 1.301(2)
N3 C1 1.362(3)
C2 C3 1.341(3)
C2 H2 0.9300
C3 H3 0.9300
C4 C5 1.385(3)
C4 C9 1.389(3)
C5 C6 1.391(3)
C5 C10 1.498(4)
C6 C7 1.375(4)
C6 H6 0.9300
C7 C8 1.381(4)
C7 C11 1.513(4)
C8 C9 1.381(3)
C8 H8 0.9300
C9 C12 1.505(3)
C10 H10A 0.9600
C10 H10B 0.9600
C10 H10C 0.9600
C11 H11A 0.9600
C11 H11B 0.9600
C11 H11C 0.9600
C12 H12A 0.9600
C12 H12B 0.9600
C12 H12C 0.9600
C13 C18 1.386(3)
C13 C14 1.393(3)
C14 C15 1.389(3)
C14 C19 1.493(4)
C15 C16 1.367(4)
C15 H15 0.9300
C16 C17 1.378(4)
C16 C20 1.511(3)
C17 C18 1.389(4)
C17 H17 0.9300
C18 C21 1.508(4)
C19 H19A 0.9600
C19 H19B 0.9600
C19 H19C 0.9600
C20 H20A 0.9600
C20 H20B 0.9600
C20 H20C 0.9600
C21 H21A 0.9600
C21 H21B 0.9600
C21 H21C 0.9600
C22 C23 1.358(4)
C22 C27 1.379(4)
C23 C24 1.383(4)
C24 C25 1.360(5)
C25 C26 1.346(5)
C26 C27 1.377(4)
C28 C29 1.374(4)
C28 C33 1.377(3)
C29 C30 1.377(4)
C30 C31 1.361(5)
C31 C32 1.363(5)
C32 C33 1.379(4)

loop_
_geom_torsion_atom_site_label_1
_geom_torsion_atom_site_label_2
_geom_torsion_atom_site_label_3
_geom_torsion_atom_site_label_4
_geom_torsion
C22 Zn1 O1 N4 -96.38(14)
C28 Zn1 O1 N4 94.74(14)
N3 Zn1 O1 N4 -0.31(11)
C22 Zn1 N3 N4 104.16(13)
C28 Zn1 N3 N4 -102.82(13)
O1 Zn1 N3 N4 0.29(11)
C22 Zn1 N3 C1 -86.0(3)
C28 Zn1 N3 C1 67.1(3)
O1 Zn1 N3 C1 170.2(3)
Zn1 O1 N4 N3 0.48(17)
C1 N3 N4 O1 -175.24(16)
Zn1 N3 N4 O1 -0.44(16)
C3 N2 C1 N1 0.0(2)
C13 N2 C1 N1 -178.19(19)
C3 N2 C1 N3 -176.8(2)
C13 N2 C1 N3 5.0(3)
C2 N1 C1 N2 -0.2(2)
C4 N1 C1 N2 -174.0(2)
C2 N1 C1 N3 176.2(2)
C4 N1 C1 N3 2.4(4)
N4 N3 C1 N2 -157.38(18)
Zn1 N3 C1 N2 33.7(4)
N4 N3 C1 N1 26.6(3)
Zn1 N3 C1 N1 -142.3(2)
C1 N1 C2 C3 0.3(3)
C4 N1 C2 C3 174.5(2)
N1 C2 C3 N2 -0.3(3)
C1 N2 C3 C2 0.2(3)
C13 N2 C3 C2 178.4(2)
C1 N1 C4 C5 92.6(3)
C2 N1 C4 C5 -80.4(3)
C1 N1 C4 C9 -91.3(3)
C2 N1 C4 C9 95.7(3)
C9 C4 C5 C6 1.1(3)
N1 C4 C5 C6 177.0(2)
C9 C4 C5 C10 -177.1(2)
N1 C4 C5 C10 -1.2(3)
C4 C5 C6 C7 -0.9(4)
C10 C5 C6 C7 177.4(3)
C5 C6 C7 C8 -0.1(4)
C5 C6 C7 C11 -178.8(3)
C6 C7 C8 C9 1.0(4)
C11 C7 C8 C9 179.6(3)
C7 C8 C9 C4 -0.7(4)
C7 C8 C9 C12 179.2(3)
C5 C4 C9 C8 -0.4(3)
N1 C4 C9 C8 -176.2(2)
C5 C4 C9 C12 179.7(2)
N1 C4 C9 C12 3.8(3)
C1 N2 C13 C18 -94.9(3)
C3 N2 C13 C18 87.2(3)
C1 N2 C13 C14 88.0(3)
C3 N2 C13 C14 -89.9(3)
C18 C13 C14 C15 -1.9(3)
N2 C13 C14 C15 175.11(19)
C18 C13 C14 C19 178.1(2)
N2 C13 C14 C19 -5.0(3)
C13 C14 C15 C16 0.0(4)
C19 C14 C15 C16 -180.0(3)
C14 C15 C16 C17 2.0(4)
C14 C15 C16 C20 -177.8(3)
C15 C16 C17 C18 -2.2(4)
C20 C16 C17 C18 177.6(3)
C14 C13 C18 C17 1.7(3)
N2 C13 C18 C17 -175.3(2)
C14 C13 C18 C21 -178.6(2)
N2 C13 C18 C21 4.4(3)
C16 C17 C18 C13 0.4(4)
C16 C17 C18 C21 -179.3(3)
C28 Zn1 C22 C23 166.1(2)
O1 Zn1 C22 C23 2.5(3)
N3 Zn1 C22 C23 -57.0(3)
C28 Zn1 C22 C27 -17.2(3)
O1 Zn1 C22 C27 179.3(2)
N3 Zn1 C22 C27 119.8(2)
C27 C22 C23 F1 -179.7(3)
Zn1 C22 C23 F1 -2.7(4)
C27 C22 C23 C24 0.3(5)
Zn1 C22 C23 C24 177.3(3)
F1 C23 C24 F2 -1.2(5)
C22 C23 C24 F2 178.8(3)
F1 C23 C24 C25 179.9(3)
C22 C23 C24 C25 -0.1(5)
F2 C24 C25 C26 -178.9(3)
C23 C24 C25 C26 0.0(5)
F2 C24 C25 F3 1.0(5)
C23 C24 C25 F3 179.9(3)
F3 C25 C26 F4 -1.2(5)
C24 C25 C26 F4 178.7(3)
F3 C25 C26 C27 180.0(3)
C24 C25 C26 C27 -0.1(5)
C25 C26 C27 F5 -178.7(3)
F4 C26 C27 F5 2.5(4)
C25 C26 C27 C22 0.4(5)
F4 C26 C27 C22 -178.4(3)
C23 C22 C27 F5 178.6(3)
Zn1 C22 C27 F5 1.6(4)
C23 C22 C27 C26 -0.4(4)
Zn1 C22 C27 C26 -177.5(2)
C22 Zn1 C28 C29 -8.0(3)
O1 Zn1 C28 C29 155.7(2)
N3 Zn1 C28 C29 -145.3(2)
C22 Zn1 C28 C33 165.6(2)
O1 Zn1 C28 C33 -30.7(2)
N3 Zn1 C28 C33 28.3(2)
C33 C28 C29 F6 175.2(2)
Zn1 C28 C29 F6 -10.7(4)
C33 C28 C29 C30 -2.6(4)
Zn1 C28 C29 C30 171.5(2)
F6 C29 C30 F7 2.5(4)
C28 C29 C30 F7 -179.6(3)
F6 C29 C30 C31 -178.1(3)
C28 C29 C30 C31 -0.2(5)
F7 C30 C31 F8 0.2(4)
C29 C30 C31 F8 -179.2(3)
F7 C30 C31 C32 -178.4(3)
C29 C30 C31 C32 2.2(5)
F8 C31 C32 F9 0.2(5)
C30 C31 C32 F9 178.7(3)
F8 C31 C32 C33 -179.7(3)
C30 C31 C32 C33 -1.2(5)
C29 C28 C33 F10 -177.2(3)
Zn1 C28 C33 F10 8.6(4)
C29 C28 C33 C32 3.7(4)
Zn1 C28 C33 C32 -170.5(2)
F9 C32 C33 F10 -1.0(4)
C31 C32 C33 F10 178.9(3)
F9 C32 C33 C28 178.2(3)
C31 C32 C33 C28 -1.9(5)
